data_7243264
loop_
_publ_author_name
'Witte, Felix'
'Rietsch, Philipp'
'Nirmalananthan-Budau, Nithiya'
'Weigert, Florian'
'G\"otze, Jan Phillip'
'Resch-Genger, Ute'
'Eigler, Siegfried'
'Paulus, Beate'

_publ_section_title
;
 Aggregation-induced emission leading to two distinct emissive species in
 the solid-state structure of high-dipole organic chromophores
;
_journal_name_full 'Physical Chemistry Chemical Physics'
_journal_paper_doi 10.1039/D1CP02534A
_journal_year 2021
_chemical_formula_sum 'C30 H26 N4 O4'
_chemical_formula_weight 506.55
_space_group_crystal_system triclinic
_space_group_IT_number 2
_space_group_name_Hall '-P 1'
_space_group_name_H-M_alt 'P -1'
_atom_sites_solution_hydrogens geom
_audit_creation_method SHELXL-2017/1
_audit_update_record
;
2020-12-17 deposited with the CCDC.	2021-07-22 downloaded from the CCDC.
;
_cell_angle_alpha 97.639(4)
_cell_angle_beta 108.409(4)
_cell_angle_gamma 106.008(3)
_cell_formula_units_Z 2
_cell_length_a 9.45250(10)
_cell_length_b 11.1197(2)
_cell_length_c 14.54330(10)
_cell_measurement_reflns_used 7292
_cell_measurement_temperature 100(2)
_cell_measurement_theta_max 66.55
_cell_measurement_theta_min 3.30
_cell_volume 1352.99(6)
_computing_cell_refinement 'Bruker SAINT'
_computing_data_collection 'Bruker APEX3'
_computing_data_reduction 'Bruker SAINT'
_computing_structure_refinement 'SHELXL-2017/1 (Sheldrick, 2017)'
_computing_structure_solution 'SHELXT 2014/5 (Sheldrick, 2014)'
_diffrn_ambient_temperature 100(2)
_diffrn_measured_fraction_theta_full 0.994
_diffrn_measured_fraction_theta_max 0.994
_diffrn_measurement_device_type 'Bruker Photon CMOS Detector, D8 Venture'
_diffrn_measurement_method '\f and \w scans'
_diffrn_radiation_type CuK\a
_diffrn_radiation_wavelength 1.54178
_diffrn_reflns_av_R_equivalents 0.0662
_diffrn_reflns_av_unetI/netI 0.0558
_diffrn_reflns_Laue_measured_fraction_full 0.994
_diffrn_reflns_Laue_measured_fraction_max 0.994
_diffrn_reflns_limit_h_max 11
_diffrn_reflns_limit_h_min -9
_diffrn_reflns_limit_k_max 13
_diffrn_reflns_limit_k_min -13
_diffrn_reflns_limit_l_max 17
_diffrn_reflns_limit_l_min -17
_diffrn_reflns_number 17026
_diffrn_reflns_point_group_measured_fraction_full 0.994
_diffrn_reflns_point_group_measured_fraction_max 0.994
_diffrn_reflns_theta_full 66.750
_diffrn_reflns_theta_max 66.750
_diffrn_reflns_theta_min 3.300
_diffrn_source 'sealed tube'
_exptl_absorpt_coefficient_mu 0.683
_exptl_absorpt_correction_type multi-scan
_exptl_crystal_colour colourless
_exptl_crystal_density_diffrn 1.243
_exptl_crystal_description needle
_exptl_crystal_F_000 532
_exptl_crystal_size_max 0.330
_exptl_crystal_size_mid 0.060
_exptl_crystal_size_min 0.060
_exptl_transmission_factor_max 0.9791
_exptl_transmission_factor_min 0.8106
_refine_diff_density_max 0.174
_refine_diff_density_min -0.263
_refine_diff_density_rms 0.051
_refine_ls_extinction_method none
_refine_ls_goodness_of_fit_ref 1.036
_refine_ls_hydrogen_treatment constr
_refine_ls_matrix_type full
_refine_ls_number_parameters 345
_refine_ls_number_reflns 4780
_refine_ls_number_restraints 0
_refine_ls_restrained_S_all 1.036
_refine_ls_R_factor_all 0.0678
_refine_ls_R_factor_gt 0.0495
_refine_ls_shift/su_max 0.001
_refine_ls_shift/su_mean 0.000
_refine_ls_structure_factor_coef Fsqd
_refine_ls_weighting_details 'w=1/[\s^2^(Fo^2^)+(0.0443P)^2^+0.9403P] where P=(Fo^2^+2Fc^2^)/3'
_refine_ls_weighting_scheme calc
_refine_ls_wR_factor_gt 0.1144
_refine_ls_wR_factor_ref 0.1237
_reflns_Friedel_coverage 0.000
_reflns_number_gt 3725
_reflns_number_total 4780
_reflns_threshold_expression 'I > 2\s(I)'
_cod_data_source_file d1cp02534a3.cif
_cod_data_source_block PR111
_cod_original_cell_volume 1352.99(5)
_cod_database_code 7243264
_shelx_shelxl_version_number 2017/1
_shelx_space_group_comment
;
The symmetry employed for this shelxl refinement is uniquely defined
by the following loop, which should always be used as a source of
symmetry information in preference to the above space-group names.
They are only intended as comments.
;
_shelx_estimated_absorpt_t_min 0.806
_shelx_estimated_absorpt_t_max 0.960

loop_
_space_group_symop_operation_xyz
'x, y, z'
'-x, -y, -z'

loop_
_atom_site_label
_atom_site_type_symbol
_atom_site_fract_x
_atom_site_fract_y
_atom_site_fract_z
_atom_site_U_iso_or_equiv
_atom_site_adp_type
_atom_site_occupancy
_atom_site_site_symmetry_order
_atom_site_calc_flag
_atom_site_refinement_flags_posn
_atom_site_refinement_flags_adp
_atom_site_refinement_flags_occupancy
_atom_site_disorder_assembly
_atom_site_disorder_group
C1 C -0.1908(2) 1.49922(19) 0.60640(15) 0.0179(4) Uani 1 1 d . . . . .
C2 C -0.2788(2) 1.57924(19) 0.57469(16) 0.0199(4) Uani 1 1 d . . . . .
H2 H -0.299572 1.632025 0.622228 0.024 Uiso 1 1 calc R U . . .
C3 C -0.3354(2) 1.58239(19) 0.47581(15) 0.0183(4) Uani 1 1 d . . . . .
H3 H -0.395626 1.636634 0.456084 0.022 Uiso 1 1 calc R U . . .
C4 C -0.3056(2) 1.50652(18) 0.40329(15) 0.0168(4) Uani 1 1 d . . . . .
C5 C -0.2137(2) 1.42894(19) 0.43642(15) 0.0183(4) Uani 1 1 d . . . . .
H5 H -0.189084 1.378562 0.389554 0.022 Uiso 1 1 calc R U . . .
C6 C -0.1590(2) 1.42466(19) 0.53484(16) 0.0196(4) Uani 1 1 d . . . . .
H6 H -0.098787 1.370460 0.554770 0.024 Uiso 1 1 calc R U . . .
C7 C -0.1351(2) 1.49273(19) 0.71034(15) 0.0181(4) Uani 1 1 d . . . . .
C8 C -0.3663(2) 1.50579(19) 0.29928(15) 0.0183(4) Uani 1 1 d . . . . .
C11 C -0.4659(2) 1.5765(2) 0.26202(15) 0.0194(4) Uani 1 1 d . . . . .
C12 C -0.3294(3) 1.4321(2) 0.22927(16) 0.0214(5) Uani 1 1 d . . . . .
C15 C -0.0305(3) 1.5533(2) 0.88316(16) 0.0246(5) Uani 1 1 d . . . . .
H15A H -0.088690 1.577170 0.924423 0.030 Uiso 1 1 calc R U . . .
H15B H 0.084744 1.592848 0.921952 0.030 Uiso 1 1 calc R U . . .
C16 C -0.0786(3) 1.4072(2) 0.84922(16) 0.0236(5) Uani 1 1 d . . . . .
H16A H 0.013436 1.378133 0.874368 0.028 Uiso 1 1 calc R U . . .
H16B H -0.162305 1.362801 0.872336 0.028 Uiso 1 1 calc R U . . .
C17 C -0.0080(3) 1.72783(19) 0.78639(16) 0.0209(5) Uani 1 1 d . . . . .
H17A H -0.017864 1.731910 0.717147 0.025 Uiso 1 1 calc R U . . .
H17B H 0.106272 1.760215 0.828385 0.025 Uiso 1 1 calc R U . . .
C18 C -0.2299(3) 1.25286(19) 0.67885(16) 0.0212(5) Uani 1 1 d . . . . .
H18A H -0.298531 1.257542 0.613016 0.025 Uiso 1 1 calc R U . . .
H18B H -0.299572 1.208676 0.711404 0.025 Uiso 1 1 calc R U . . .
C19 C -0.0858(2) 1.81513(19) 0.82294(15) 0.0187(4) Uani 1 1 d . . . . .
C20 C -0.0036(3) 1.9476(2) 0.85241(15) 0.0210(5) Uani 1 1 d . . . . .
H20 H 0.099521 1.979289 0.850734 0.025 Uiso 1 1 calc R U . . .
C21 C -0.0698(3) 2.0332(2) 0.88390(16) 0.0204(5) Uani 1 1 d . . . . .
H21 H -0.011655 2.123005 0.904641 0.024 Uiso 1 1 calc R U . . .
C22 C -0.2219(3) 1.9883(2) 0.88539(15) 0.0200(4) Uani 1 1 d . . . . .
C23 C -0.3048(3) 1.8558(2) 0.85620(16) 0.0218(5) Uani 1 1 d . . . . .
H23 H -0.408395 1.824117 0.857114 0.026 Uiso 1 1 calc R U . . .
C24 C -0.2363(3) 1.7706(2) 0.82590(16) 0.0216(5) Uani 1 1 d . . . . .
H24 H -0.292941 1.680545 0.806931 0.026 Uiso 1 1 calc R U . . .
C25 C -0.2878(3) 2.0851(2) 0.91892(15) 0.0206(5) Uani 1 1 d . . . . .
C26 C -0.5112(3) 2.1307(2) 0.9278(2) 0.0334(6) Uani 1 1 d . . . . .
H26A H -0.503680 2.193787 0.886879 0.050 Uiso 1 1 calc R U . . .
H26B H -0.453708 2.174990 0.998470 0.050 Uiso 1 1 calc R U . . .
H26C H -0.622808 2.087026 0.916248 0.050 Uiso 1 1 calc R U . . .
C27 C -0.1295(3) 1.17321(19) 0.66281(15) 0.0201(5) Uani 1 1 d . . . . .
C28 C 0.0343(3) 1.2252(2) 0.69528(16) 0.0230(5) Uani 1 1 d . . . . .
H28 H 0.086059 1.313932 0.728069 0.028 Uiso 1 1 calc R U . . .
C29 C 0.1234(3) 1.1495(2) 0.68060(16) 0.0224(5) Uani 1 1 d . . . . .
H29 H 0.235393 1.186465 0.703196 0.027 Uiso 1 1 calc R U . . .
C30 C 0.0487(3) 1.0191(2) 0.63268(15) 0.0199(4) Uani 1 1 d . . . . .
C31 C -0.1159(3) 0.9668(2) 0.59825(16) 0.0210(5) Uani 1 1 d . . . . .
H31 H -0.168062 0.878355 0.564450 0.025 Uiso 1 1 calc R U . . .
C32 C -0.2029(3) 1.0429(2) 0.61311(15) 0.0209(5) Uani 1 1 d . . . . .
H32 H -0.315100 1.006316 0.589161 0.025 Uiso 1 1 calc R U . . .
C33 C 0.1388(3) 0.9325(2) 0.62037(15) 0.0209(5) Uani 1 1 d . . . . .
C34 C 0.3911(3) 0.9153(2) 0.65350(19) 0.0309(5) Uani 1 1 d . . . . .
H34A H 0.360358 0.868963 0.584174 0.046 Uiso 1 1 calc R U . . .
H34B H 0.374727 0.853066 0.694194 0.046 Uiso 1 1 calc R U . . .
H34C H 0.503183 0.969145 0.679402 0.046 Uiso 1 1 calc R U . . .
N9 N -0.0751(2) 1.59345(16) 0.78812(13) 0.0191(4) Uani 1 1 d . . . . .
N10 N -0.1381(2) 1.38326(16) 0.73958(13) 0.0193(4) Uani 1 1 d . . . . .
N13 N -0.5476(2) 1.6347(2) 0.23250(15) 0.0298(5) Uani 1 1 d . . . . .
N14 N -0.2970(3) 1.3711(2) 0.17363(15) 0.0342(5) Uani 1 1 d . . . . .
O1 O -0.44238(18) 2.03631(14) 0.90055(12) 0.0291(4) Uani 1 1 d . . . . .
O2 O -0.20995(19) 2.19712(14) 0.95793(12) 0.0293(4) Uani 1 1 d . . . . .
O3 O 0.29623(18) 0.99528(14) 0.65751(12) 0.0263(4) Uani 1 1 d . . . . .
O4 O 0.08059(18) 0.81758(14) 0.58367(12) 0.0274(4) Uani 1 1 d . . . . .

loop_
_atom_site_aniso_label
_atom_site_aniso_U_11
_atom_site_aniso_U_22
_atom_site_aniso_U_33
_atom_site_aniso_U_23
_atom_site_aniso_U_13
_atom_site_aniso_U_12
C1 0.0156(10) 0.0172(10) 0.0196(10) 0.0027(8) 0.0061(8) 0.0048(8)
C2 0.0178(11) 0.0176(10) 0.0237(11) 0.0000(8) 0.0087(9) 0.0063(9)
C3 0.0153(10) 0.0158(10) 0.0238(11) 0.0034(8) 0.0060(9) 0.0072(8)
C4 0.0128(10) 0.0139(10) 0.0222(11) 0.0029(8) 0.0070(8) 0.0024(8)
C5 0.0177(10) 0.0183(10) 0.0200(10) 0.0027(8) 0.0083(9) 0.0069(8)
C6 0.0178(11) 0.0177(10) 0.0237(11) 0.0039(8) 0.0073(9) 0.0073(9)
C7 0.0165(10) 0.0168(10) 0.0229(11) 0.0028(8) 0.0091(9) 0.0075(8)
C8 0.0163(10) 0.0176(10) 0.0213(11) 0.0029(8) 0.0072(9) 0.0069(8)
C11 0.0172(11) 0.0223(11) 0.0206(11) 0.0043(9) 0.0093(9) 0.0071(9)
C12 0.0191(11) 0.0240(11) 0.0211(11) 0.0064(9) 0.0053(9) 0.0095(9)
C15 0.0326(13) 0.0240(11) 0.0185(11) 0.0061(9) 0.0100(10) 0.0102(10)
C16 0.0279(12) 0.0232(11) 0.0198(11) 0.0060(9) 0.0065(9) 0.0109(10)
C17 0.0205(11) 0.0170(10) 0.0211(11) 0.0029(8) 0.0060(9) 0.0031(9)
C18 0.0215(11) 0.0161(10) 0.0243(11) 0.0040(8) 0.0080(9) 0.0049(9)
C19 0.0223(11) 0.0197(10) 0.0129(10) 0.0049(8) 0.0050(9) 0.0066(9)
C20 0.0187(11) 0.0218(11) 0.0199(11) 0.0057(9) 0.0063(9) 0.0035(9)
C21 0.0225(12) 0.0143(10) 0.0217(11) 0.0046(8) 0.0063(9) 0.0043(9)
C22 0.0235(11) 0.0191(10) 0.0168(10) 0.0051(8) 0.0054(9) 0.0082(9)
C23 0.0210(11) 0.0211(11) 0.0212(11) 0.0030(9) 0.0071(9) 0.0058(9)
C24 0.0228(11) 0.0159(10) 0.0215(11) 0.0014(8) 0.0065(9) 0.0029(9)
C25 0.0256(12) 0.0191(11) 0.0166(10) 0.0060(8) 0.0068(9) 0.0072(9)
C26 0.0301(13) 0.0315(13) 0.0423(15) 0.0028(11) 0.0151(12) 0.0168(11)
C27 0.0252(12) 0.0177(10) 0.0189(10) 0.0059(8) 0.0088(9) 0.0080(9)
C28 0.0239(12) 0.0151(10) 0.0268(12) 0.0020(9) 0.0090(10) 0.0038(9)
C29 0.0188(11) 0.0209(11) 0.0256(11) 0.0044(9) 0.0073(9) 0.0055(9)
C30 0.0240(11) 0.0206(11) 0.0174(10) 0.0067(8) 0.0094(9) 0.0081(9)
C31 0.0265(12) 0.0152(10) 0.0195(10) 0.0032(8) 0.0082(9) 0.0050(9)
C32 0.0193(11) 0.0199(11) 0.0210(11) 0.0042(9) 0.0063(9) 0.0045(9)
C33 0.0237(12) 0.0202(11) 0.0195(11) 0.0064(9) 0.0093(9) 0.0059(9)
C34 0.0239(12) 0.0309(13) 0.0391(14) 0.0033(11) 0.0102(11) 0.0154(10)
N9 0.0222(9) 0.0190(9) 0.0167(9) 0.0039(7) 0.0072(7) 0.0082(7)
N10 0.0217(9) 0.0173(9) 0.0185(9) 0.0033(7) 0.0069(8) 0.0072(7)
N13 0.0295(11) 0.0376(11) 0.0288(11) 0.0099(9) 0.0123(9) 0.0187(10)
N14 0.0408(13) 0.0456(13) 0.0244(10) 0.0082(9) 0.0106(10) 0.0289(11)
O1 0.0240(9) 0.0228(8) 0.0386(9) 0.0001(7) 0.0110(7) 0.0092(7)
O2 0.0317(9) 0.0176(8) 0.0371(9) 0.0024(7) 0.0138(8) 0.0069(7)
O3 0.0230(8) 0.0226(8) 0.0330(9) 0.0021(7) 0.0104(7) 0.0091(7)
O4 0.0280(9) 0.0194(8) 0.0351(9) 0.0036(7) 0.0119(7) 0.0093(7)

loop_
_atom_type_symbol
_atom_type_description
_atom_type_scat_dispersion_real
_atom_type_scat_dispersion_imag
_atom_type_scat_source
C C 0.0181 0.0091 'International Tables Vol C Tables 4.2.6.8 and 6.1.1.4'
H H 0.0000 0.0000 'International Tables Vol C Tables 4.2.6.8 and 6.1.1.4'
N N 0.0311 0.0180 'International Tables Vol C Tables 4.2.6.8 and 6.1.1.4'
O O 0.0492 0.0322 'International Tables Vol C Tables 4.2.6.8 and 6.1.1.4'

loop_
_geom_angle_atom_site_label_1
_geom_angle_atom_site_label_2
_geom_angle_atom_site_label_3
_geom_angle
_geom_angle_site_symmetry_1
_geom_angle_site_symmetry_3
_geom_angle_publ_flag
C6 C1 C2 118.15(19) . . ?
C6 C1 C7 120.73(18) . . ?
C2 C1 C7 121.11(18) . . ?
C3 C2 C1 121.01(19) . . ?
C2 C3 C4 121.13(19) . . ?
C3 C4 C5 117.34(19) . . ?
C3 C4 C8 122.24(18) . . ?
C5 C4 C8 120.42(18) . . ?
C6 C5 C4 121.45(19) . . ?
C5 C6 C1 120.88(19) . . ?
N9 C7 N10 111.32(18) . . ?
N9 C7 C1 124.84(18) . . ?
N10 C7 C1 123.84(18) . . ?
C12 C8 C11 116.99(18) . . ?
C12 C8 C4 120.67(18) . . ?
C11 C8 C4 122.33(18) . . ?
N13 C11 C8 179.3(2) . . ?
N14 C12 C8 178.5(2) . . ?
N9 C15 C16 103.27(17) . . ?
N10 C16 C15 103.17(16) . . ?
N9 C17 C19 113.86(17) . . ?
N10 C18 C27 113.76(18) . . ?
C24 C19 C20 118.7(2) . . ?
C24 C19 C17 123.24(19) . . ?
C20 C19 C17 117.99(19) . . ?
C21 C20 C19 121.0(2) . . ?
C20 C21 C22 120.16(19) . . ?
C21 C22 C23 119.2(2) . . ?
C21 C22 C25 117.77(19) . . ?
C23 C22 C25 123.0(2) . . ?
C24 C23 C22 120.2(2) . . ?
C23 C24 C19 120.77(19) . . ?
O2 C25 O1 123.2(2) . . ?
O2 C25 C22 123.5(2) . . ?
O1 C25 C22 113.25(18) . . ?
C28 C27 C32 118.32(19) . . ?
C28 C27 C18 122.25(19) . . ?
C32 C27 C18 119.43(19) . . ?
C29 C28 C27 120.99(19) . . ?
C28 C29 C30 120.0(2) . . ?
C31 C30 C29 119.3(2) . . ?
C31 C30 C33 118.52(19) . . ?
C29 C30 C33 122.1(2) . . ?
C32 C31 C30 120.08(19) . . ?
C31 C32 C27 121.3(2) . . ?
O4 C33 O3 122.8(2) . . ?
O4 C33 C30 124.9(2) . . ?
O3 C33 C30 112.29(18) . . ?
C7 N9 C17 125.72(17) . . ?
C7 N9 C15 111.04(17) . . ?
C17 N9 C15 120.01(17) . . ?
C7 N10 C18 126.56(18) . . ?
C7 N10 C16 111.14(16) . . ?
C18 N10 C16 119.70(17) . . ?
C25 O1 C26 114.20(17) . . ?
C33 O3 C34 115.07(17) . . ?

loop_
_geom_bond_atom_site_label_1
_geom_bond_atom_site_label_2
_geom_bond_distance
_geom_bond_site_symmetry_2
_geom_bond_publ_flag
C1 C6 1.402(3) . ?
C1 C2 1.404(3) . ?
C1 C7 1.454(3) . ?
C2 C3 1.376(3) . ?
C3 C4 1.409(3) . ?
C4 C5 1.411(3) . ?
C4 C8 1.436(3) . ?
C5 C6 1.372(3) . ?
C7 N9 1.328(3) . ?
C7 N10 1.338(3) . ?
C8 C12 1.410(3) . ?
C8 C11 1.413(3) . ?
C11 N13 1.158(3) . ?
C12 N14 1.155(3) . ?
C15 N9 1.479(3) . ?
C15 C16 1.525(3) . ?
C16 N10 1.472(3) . ?
C17 N9 1.460(3) . ?
C17 C19 1.506(3) . ?
C18 N10 1.455(3) . ?
C18 C27 1.512(3) . ?
C19 C24 1.387(3) . ?
C19 C20 1.396(3) . ?
C20 C21 1.379(3) . ?
C21 C22 1.394(3) . ?
C22 C23 1.397(3) . ?
C22 C25 1.486(3) . ?
C23 C24 1.386(3) . ?
C25 O2 1.207(3) . ?
C25 O1 1.333(3) . ?
C26 O1 1.453(3) . ?
C27 C28 1.388(3) . ?
C27 C32 1.398(3) . ?
C28 C29 1.386(3) . ?
C29 C30 1.394(3) . ?
C30 C31 1.393(3) . ?
C30 C33 1.479(3) . ?
C31 C32 1.374(3) . ?
C33 O4 1.211(3) . ?
C33 O3 1.346(3) . ?
C34 O3 1.435(3) . ?

loop_
_geom_torsion_atom_site_label_1
_geom_torsion_atom_site_label_2
_geom_torsion_atom_site_label_3
_geom_torsion_atom_site_label_4
_geom_torsion
_geom_torsion_site_symmetry_1
_geom_torsion_site_symmetry_2
_geom_torsion_site_symmetry_3
_geom_torsion_site_symmetry_4
_geom_torsion_publ_flag
C6 C1 C2 C3 1.4(3) . . . . ?
C7 C1 C2 C3 -178.1(2) . . . . ?
C1 C2 C3 C4 -0.7(3) . . . . ?
C2 C3 C4 C5 -0.9(3) . . . . ?
C2 C3 C4 C8 178.5(2) . . . . ?
C3 C4 C5 C6 1.7(3) . . . . ?
C8 C4 C5 C6 -177.7(2) . . . . ?
C4 C5 C6 C1 -1.0(3) . . . . ?
C2 C1 C6 C5 -0.6(3) . . . . ?
C7 C1 C6 C5 178.9(2) . . . . ?
C6 C1 C7 N9 139.3(2) . . . . ?
C2 C1 C7 N9 -41.2(3) . . . . ?
C6 C1 C7 N10 -40.7(3) . . . . ?
C2 C1 C7 N10 138.8(2) . . . . ?
C3 C4 C8 C12 177.76(19) . . . . ?
C5 C4 C8 C12 -2.8(3) . . . . ?
C3 C4 C8 C11 -2.9(3) . . . . ?
C5 C4 C8 C11 176.47(19) . . . . ?
N9 C15 C16 N10 2.2(2) . . . . ?
N9 C17 C19 C24 -20.7(3) . . . . ?
N9 C17 C19 C20 161.22(18) . . . . ?
C24 C19 C20 C21 0.0(3) . . . . ?
C17 C19 C20 C21 178.13(19) . . . . ?
C19 C20 C21 C22 -0.9(3) . . . . ?
C20 C21 C22 C23 1.0(3) . . . . ?
C20 C21 C22 C25 -179.30(19) . . . . ?
C21 C22 C23 C24 -0.2(3) . . . . ?
C25 C22 C23 C24 -179.9(2) . . . . ?
C22 C23 C24 C19 -0.8(3) . . . . ?
C20 C19 C24 C23 0.9(3) . . . . ?
C17 C19 C24 C23 -177.18(19) . . . . ?
C21 C22 C25 O2 -10.9(3) . . . . ?
C23 C22 C25 O2 168.7(2) . . . . ?
C21 C22 C25 O1 168.33(18) . . . . ?
C23 C22 C25 O1 -12.0(3) . . . . ?
N10 C18 C27 C28 -5.9(3) . . . . ?
N10 C18 C27 C32 174.49(18) . . . . ?
C32 C27 C28 C29 -1.2(3) . . . . ?
C18 C27 C28 C29 179.2(2) . . . . ?
C27 C28 C29 C30 -0.1(3) . . . . ?
C28 C29 C30 C31 1.2(3) . . . . ?
C28 C29 C30 C33 -176.4(2) . . . . ?
C29 C30 C31 C32 -1.1(3) . . . . ?
C33 C30 C31 C32 176.60(19) . . . . ?
C30 C31 C32 C27 -0.2(3) . . . . ?
C28 C27 C32 C31 1.3(3) . . . . ?
C18 C27 C32 C31 -179.08(19) . . . . ?
C31 C30 C33 O4 -1.3(3) . . . . ?
C29 C30 C33 O4 176.4(2) . . . . ?
C31 C30 C33 O3 -179.50(18) . . . . ?
C29 C30 C33 O3 -1.9(3) . . . . ?
N10 C7 N9 C17 159.34(19) . . . . ?
C1 C7 N9 C17 -20.7(3) . . . . ?
N10 C7 N9 C15 -0.1(2) . . . . ?
C1 C7 N9 C15 179.82(19) . . . . ?
C19 C17 N9 C7 123.4(2) . . . . ?
C19 C17 N9 C15 -78.8(2) . . . . ?
C16 C15 N9 C7 -1.4(2) . . . . ?
C16 C15 N9 C17 -162.23(18) . . . . ?
N9 C7 N10 C18 163.25(19) . . . . ?
C1 C7 N10 C18 -16.7(3) . . . . ?
N9 C7 N10 C16 1.8(2) . . . . ?
C1 C7 N10 C16 -178.19(19) . . . . ?
C27 C18 N10 C7 116.4(2) . . . . ?
C27 C18 N10 C16 -83.6(2) . . . . ?
C15 C16 N10 C7 -2.5(2) . . . . ?
C15 C16 N10 C18 -165.45(18) . . . . ?
O2 C25 O1 C26 2.4(3) . . . . ?
C22 C25 O1 C26 -176.81(18) . . . . ?
O4 C33 O3 C34 -1.9(3) . . . . ?
C30 C33 O3 C34 176.31(18) . . . . ?
